data_2220355
loop_
_publ_author_name
'Chen, Wu'
'Cui, Yong-Ming'
'Pan, Fei'
'Xia, Dong-Sheng'
'Zeng, Qing-Fu'

_publ_section_title
;
 Ethyl 2-(4-chlorophenyl)-3-(3,5-dimethoxyphenoxy)acrylate
;
_journal_coeditor_code SU2078
_journal_issue 12
_journal_name_full 'Acta Crystallographica Section E'
_journal_page_first o2471
_journal_paper_doi 10.1107/S1600536808039263
_journal_volume 64
_journal_year 2008
_chemical_formula_iupac 'C19 H19 Cl O5'
_chemical_formula_moiety 'C19 H19 Cl O5'
_chemical_formula_sum 'C19 H19 Cl O5'
_chemical_formula_weight 362.80
_chemical_name_systematic
;
Ethyl 2-(4-chlorophenyl)-3-(3,5-dimethoxyphenoxy)acrylate
;
_space_group_IT_number 2
_symmetry_cell_setting triclinic
_symmetry_space_group_name_Hall '-P 1'
_symmetry_space_group_name_H-M 'P -1'
_atom_sites_solution_hydrogens geom
_atom_sites_solution_primary direct
_atom_sites_solution_secondary difmap
_audit_creation_method SHELXL-97
_cell_angle_alpha 77.84(2)
_cell_angle_beta 75.42(3)
_cell_angle_gamma 87.40(3)
_cell_formula_units_Z 2
_cell_length_a 9.601(2)
_cell_length_b 9.607(3)
_cell_length_c 10.368(2)
_cell_measurement_reflns_used 1273
_cell_measurement_temperature 298(2)
_cell_measurement_theta_max 25.3
_cell_measurement_theta_min 2.4
_cell_volume 904.7(4)
_computing_cell_refinement 'SAINT (Bruker, 2007)'
_computing_data_collection 'SMART (Bruker, 2007)'
_computing_data_reduction 'SAINT (Bruker, 2007)'
_computing_molecular_graphics 'SHELXTL (Sheldrick, 2008)'
_computing_publication_material 'SHELXTL (Sheldrick, 2008)'
_computing_structure_refinement 'SHELXTL (Sheldrick, 2008)'
_computing_structure_solution 'SHELXTL (Sheldrick, 2008)'
_diffrn_ambient_temperature 298(2)
_diffrn_measured_fraction_theta_full 0.999
_diffrn_measured_fraction_theta_max 0.999
_diffrn_measurement_device_type 'Bruker SMART 1000 CCD area-detector'
_diffrn_measurement_method \w
_diffrn_radiation_monochromator graphite
_diffrn_radiation_source 'fine-focus sealed tube'
_diffrn_radiation_type MoK\a
_diffrn_radiation_wavelength 0.71073
_diffrn_reflns_av_R_equivalents 0.0280
_diffrn_reflns_av_sigmaI/netI 0.0548
_diffrn_reflns_limit_h_max 11
_diffrn_reflns_limit_h_min -11
_diffrn_reflns_limit_k_max 11
_diffrn_reflns_limit_k_min -11
_diffrn_reflns_limit_l_max 12
_diffrn_reflns_limit_l_min -12
_diffrn_reflns_number 6132
_diffrn_reflns_theta_full 25.25
_diffrn_reflns_theta_max 25.25
_diffrn_reflns_theta_min 2.07
_diffrn_standards_decay_% 0
_diffrn_standards_number 0
_exptl_absorpt_coefficient_mu 0.237
_exptl_absorpt_correction_T_max 0.9767
_exptl_absorpt_correction_T_min 0.9323
_exptl_absorpt_correction_type multi-scan
_exptl_absorpt_process_details '(SADABS; Bruker, 2001)'
_exptl_crystal_colour colorless
_exptl_crystal_density_diffrn 1.335
_exptl_crystal_density_method 'not measured'
_exptl_crystal_description block
_exptl_crystal_F_000 382
_exptl_crystal_size_max 0.30
_exptl_crystal_size_mid 0.20
_exptl_crystal_size_min 0.10
_refine_diff_density_max 0.480
_refine_diff_density_min -0.396
_refine_ls_extinction_coef 0.015(3)
_refine_ls_extinction_expression Fc^*^=kFc[1+0.001xFc^2^\l^3^/sin(2\q)]^-1/4^
_refine_ls_extinction_method 'SHELXTL (Sheldrick, 2008)'
_refine_ls_goodness_of_fit_ref 1.031
_refine_ls_hydrogen_treatment constr
_refine_ls_matrix_type full
_refine_ls_number_parameters 230
_refine_ls_number_reflns 3280
_refine_ls_number_restraints 0
_refine_ls_restrained_S_all 1.031
_refine_ls_R_factor_all 0.0962
_refine_ls_R_factor_gt 0.0578
_refine_ls_shift/su_max 0.001
_refine_ls_shift/su_max_lt 0.001
_refine_ls_shift/su_mean 0.000
_refine_ls_structure_factor_coef Fsqd
_refine_ls_weighting_details 'calc w=1/[\s^2^(Fo^2^)+(0.0584P)^2^+0.3443P] where P=(Fo^2^+2Fc^2^)/3'
_refine_ls_weighting_scheme calc
_refine_ls_wR_factor_gt 0.1293
_refine_ls_wR_factor_ref 0.1468
_reflns_number_gt 2153
_reflns_number_total 3280
_reflns_threshold_expression I>2\s(I)
_cod_data_source_file su2078.cif
_cod_data_source_block I
_cod_depositor_comments
;
The following automatic conversions were performed:
'_symmetry_cell_setting' value 'Triclinic' changed to 'triclinic'
according to '/home/saulius/struct/CIF-dictionaries/cif_core.dic'
dictionary named 'cif_core.dic' version 2.4.1 from 2010-06-29.

Automatic conversion script
Id: cif_fix_enum 1527 2010-12-29 10:47:43Z saulius 

The following automatic conversions were performed:

'_symmetry_cell_setting' value 'Triclinic' changed to 'triclinic'
according to /home/saulius/struct/CIF-dictionaries/cif_core.dic
dictionary named 'cif_core.dic' version 2.4.1 from 2010-06-29.

Automatic conversion script
Id: cif_fix_values 1715 2011-07-08 13:25:40Z adriana 
;
_cod_database_code 2220355
_cod_database_fobs_code 2220355

loop_
_symmetry_equiv_pos_as_xyz
'x, y, z'
'-x, -y, -z'

loop_
_atom_site_type_symbol
_atom_site_label
_atom_site_fract_x
_atom_site_fract_y
_atom_site_fract_z
_atom_site_U_iso_or_equiv
_atom_site_adp_type
_atom_site_calc_flag
_atom_site_refinement_flags
_atom_site_occupancy
C C1 0.9387(3) 0.1311(3) 0.7046(3) 0.0377(7) Uani d . 1
C C2 1.0552(3) 0.1122(3) 0.5995(3) 0.0393(7) Uani d . 1
H H2 1.0797 0.1812 0.5197 0.047 Uiso calc R 1
C C3 1.1345(3) -0.0115(3) 0.6159(3) 0.0411(7) Uani d . 1
C C4 1.0993(3) -0.1153(3) 0.7352(3) 0.0433(8) Uani d . 1
H H4 1.1517 -0.1990 0.7447 0.052 Uiso calc R 1
C C5 0.9853(3) -0.0911(3) 0.8389(3) 0.0399(7) Uani d . 1
C C6 0.9046(3) 0.0313(3) 0.8241(3) 0.0424(7) Uani d . 1
H H6 0.8276 0.0461 0.8947 0.051 Uiso calc R 1
C C7 0.6961(3) 0.5299(3) 0.6619(3) 0.0341(7) Uani d . 1
C C8 0.5498(3) 0.5569(3) 0.6821(3) 0.0429(7) Uani d . 1
H H8 0.5004 0.5304 0.6245 0.051 Uiso calc R 1
C C9 0.4755(3) 0.6225(3) 0.7858(3) 0.0476(8) Uani d . 1
H H9 0.3773 0.6391 0.7982 0.057 Uiso calc R 1
C C10 0.5490(3) 0.6624(3) 0.8697(3) 0.0442(8) Uani d . 1
C C11 0.6936(3) 0.6343(3) 0.8557(3) 0.0472(8) Uani d . 1
H H11 0.7414 0.6591 0.9154 0.057 Uiso calc R 1
C C12 0.7665(3) 0.5688(3) 0.7519(3) 0.0416(7) Uani d . 1
H H12 0.8642 0.5503 0.7417 0.050 Uiso calc R 1
C C13 0.8483(3) 0.3402(3) 0.5672(3) 0.0400(7) Uani d . 1
H H13 0.8987 0.3089 0.4896 0.048 Uiso calc R 1
C C14 0.7768(3) 0.4626(3) 0.5486(3) 0.0352(7) Uani d . 1
C C15 0.7837(3) 0.5296(3) 0.4060(3) 0.0378(7) Uani d . 1
C C16 0.7084(4) 0.7295(3) 0.2597(3) 0.0469(8) Uani d . 1
H H16A 0.6915 0.6667 0.2031 0.056 Uiso calc R 1
H H16B 0.8017 0.7750 0.2182 0.056 Uiso calc R 1
C C17 0.5928(4) 0.8392(4) 0.2728(4) 0.0638(10) Uani d . 1
H H17A 0.5009 0.7929 0.3116 0.096 Uiso calc R 1
H H17B 0.5941 0.8959 0.1844 0.096 Uiso calc R 1
H H17C 0.6095 0.8993 0.3307 0.096 Uiso calc R 1
C C18 1.0305(4) -0.3072(3) 0.9843(3) 0.0595(10) Uani d . 1
H H18A 1.0336 -0.3627 0.9167 0.089 Uiso calc R 1
H H18B 0.9906 -0.3639 1.0731 0.089 Uiso calc R 1
H H18C 1.1262 -0.2773 0.9788 0.089 Uiso calc R 1
C C19 1.2980(4) 0.0648(3) 0.3998(3) 0.0580(9) Uani d . 1
H H19A 1.2229 0.0832 0.3525 0.087 Uiso calc R 1
H H19B 1.3822 0.0325 0.3418 0.087 Uiso calc R 1
H H19C 1.3206 0.1506 0.4242 0.087 Uiso calc R 1
Cl Cl1 0.45938(11) 0.75361(11) 0.99503(10) 0.0720(4) Uani d . 1
O O5 0.8538(3) 0.2570(3) 0.6900(3) 0.0694(7) Uani d . 1
O O1 0.8506(2) 0.4862(2) 0.3068(2) 0.0560(6) Uani d . 1
O O2 0.7048(2) 0.6494(2) 0.39530(19) 0.0412(5) Uani d . 1
O O3 0.9429(2) -0.1850(2) 0.9607(2) 0.0501(6) Uani d . 1
O O4 1.2510(2) -0.0425(2) 0.5203(2) 0.0545(6) Uani d . 1

loop_
_atom_site_aniso_label
_atom_site_aniso_U_11
_atom_site_aniso_U_22
_atom_site_aniso_U_33
_atom_site_aniso_U_12
_atom_site_aniso_U_13
_atom_site_aniso_U_23
C1 0.0428(17) 0.0281(15) 0.0451(17) 0.0087(13) -0.0152(14) -0.0104(13)
C2 0.0505(19) 0.0275(15) 0.0389(16) 0.0037(14) -0.0133(14) -0.0030(13)
C3 0.0410(17) 0.0355(16) 0.0457(18) 0.0035(14) -0.0090(14) -0.0092(14)
C4 0.0502(19) 0.0317(16) 0.0469(18) 0.0087(14) -0.0154(15) -0.0037(14)
C5 0.0468(18) 0.0340(16) 0.0392(17) 0.0037(14) -0.0143(14) -0.0047(13)
C6 0.0441(18) 0.0400(17) 0.0417(17) 0.0064(14) -0.0088(14) -0.0085(14)
C7 0.0346(16) 0.0272(14) 0.0382(16) 0.0018(12) -0.0096(13) -0.0011(12)
C8 0.0400(18) 0.0495(19) 0.0417(17) -0.0017(14) -0.0125(14) -0.0117(14)
C9 0.0367(17) 0.056(2) 0.0488(19) 0.0084(15) -0.0066(15) -0.0145(16)
C10 0.051(2) 0.0403(17) 0.0370(17) 0.0070(15) -0.0037(15) -0.0091(14)
C11 0.053(2) 0.0493(19) 0.0432(18) 0.0025(16) -0.0194(15) -0.0101(15)
C12 0.0383(17) 0.0409(17) 0.0461(17) 0.0061(14) -0.0136(14) -0.0073(14)
C13 0.0464(18) 0.0365(17) 0.0361(16) 0.0070(14) -0.0114(14) -0.0048(13)
C14 0.0323(16) 0.0321(15) 0.0404(16) 0.0037(13) -0.0078(13) -0.0078(13)
C15 0.0351(16) 0.0352(16) 0.0441(17) 0.0025(13) -0.0106(14) -0.0097(13)
C16 0.059(2) 0.0425(18) 0.0396(17) 0.0061(16) -0.0195(16) -0.0024(14)
C17 0.082(3) 0.053(2) 0.066(2) 0.0239(19) -0.038(2) -0.0124(18)
C18 0.074(2) 0.0423(19) 0.053(2) 0.0162(18) -0.0132(18) 0.0046(16)
C19 0.063(2) 0.046(2) 0.051(2) 0.0065(17) 0.0064(17) -0.0061(16)
Cl1 0.0792(7) 0.0803(7) 0.0582(6) 0.0120(5) -0.0040(5) -0.0363(5)
O5 0.0825(19) 0.0557(15) 0.0689(17) 0.0162(14) -0.0212(14) -0.0105(13)
O1 0.0676(16) 0.0554(14) 0.0401(12) 0.0240(12) -0.0068(11) -0.0121(11)
O2 0.0476(12) 0.0376(11) 0.0373(11) 0.0130(10) -0.0115(9) -0.0068(9)
O3 0.0569(14) 0.0403(12) 0.0454(12) 0.0099(11) -0.0100(11) 0.0031(10)
O4 0.0587(15) 0.0414(13) 0.0512(13) 0.0129(11) 0.0011(11) -0.0028(11)

loop_
_atom_type_symbol
_atom_type_description
_atom_type_scat_dispersion_real
_atom_type_scat_dispersion_imag
_atom_type_scat_source
C C 0.0033 0.0016 'International Tables Vol C Tables 4.2.6.8 and 6.1.1.4'
H H 0.0000 0.0000 'International Tables Vol C Tables 4.2.6.8 and 6.1.1.4'
O O 0.0106 0.0060 'International Tables Vol C Tables 4.2.6.8 and 6.1.1.4'
Cl Cl 0.1484 0.1585 'International Tables Vol C Tables 4.2.6.8 and 6.1.1.4'

loop_
_geom_angle_atom_site_label_1
_geom_angle_atom_site_label_2
_geom_angle_atom_site_label_3
_geom_angle
C6 C1 C2 120.9(3)
C6 C1 O5 119.2(3)
C2 C1 O5 119.9(3)
C3 C2 C1 118.7(3)
C3 C2 H2 120.7
C1 C2 H2 120.7
O4 C3 C2 124.2(3)
O4 C3 C4 114.6(3)
C2 C3 C4 121.2(3)
C5 C4 C3 118.5(3)
C5 C4 H4 120.7
C3 C4 H4 120.7
O3 C5 C4 123.3(3)
O3 C5 C6 115.7(3)
C4 C5 C6 121.0(3)
C1 C6 C5 119.7(3)
C1 C6 H6 120.2
C5 C6 H6 120.2
C8 C7 C12 117.6(3)
C8 C7 C14 121.8(3)
C12 C7 C14 120.6(3)
C9 C8 C7 121.7(3)
C9 C8 H8 119.1
C7 C8 H8 119.1
C10 C9 C8 118.9(3)
C10 C9 H9 120.5
C8 C9 H9 120.5
C9 C10 C11 121.4(3)
C9 C10 Cl1 119.6(2)
C11 C10 Cl1 119.1(3)
C10 C11 C12 119.1(3)
C10 C11 H11 120.4
C12 C11 H11 120.4
C11 C12 C7 121.2(3)
C11 C12 H12 119.4
C7 C12 H12 119.4
C14 C13 O5 125.8(3)
C14 C13 H13 117.1
O5 C13 H13 117.1
C13 C14 C15 115.3(3)
C13 C14 C7 123.7(3)
C15 C14 C7 121.0(2)
O1 C15 O2 122.0(3)
O1 C15 C14 126.0(3)
O2 C15 C14 112.0(2)
O2 C16 C17 107.5(3)
O2 C16 H16A 110.2
C17 C16 H16A 110.2
O2 C16 H16B 110.2
C17 C16 H16B 110.2
H16A C16 H16B 108.5
C16 C17 H17A 109.5
C16 C17 H17B 109.5
H17A C17 H17B 109.5
C16 C17 H17C 109.5
H17A C17 H17C 109.5
H17B C17 H17C 109.5
O3 C18 H18A 109.5
O3 C18 H18B 109.5
H18A C18 H18B 109.5
O3 C18 H18C 109.5
H18A C18 H18C 109.5
H18B C18 H18C 109.5
O4 C19 H19A 109.5
O4 C19 H19B 109.5
H19A C19 H19B 109.5
O4 C19 H19C 109.5
H19A C19 H19C 109.5
H19B C19 H19C 109.5
C13 O5 C1 123.7(2)
C15 O2 C16 117.4(2)
C5 O3 C18 117.4(2)
C3 O4 C19 116.9(2)

loop_
_geom_bond_atom_site_label_1
_geom_bond_atom_site_label_2
_geom_bond_distance
C1 C6 1.373(4)
C1 C2 1.387(4)
C1 O5 1.430(3)
C2 C3 1.385(4)
C2 H2 0.9300
C3 O4 1.363(3)
C3 C4 1.392(4)
C4 C5 1.378(4)
C4 H4 0.9300
C5 O3 1.367(3)
C5 C6 1.381(4)
C6 H6 0.9300
C7 C8 1.388(4)
C7 C12 1.398(4)
C7 C14 1.487(4)
C8 C9 1.385(4)
C8 H8 0.9300
C9 C10 1.370(4)
C9 H9 0.9300
C10 C11 1.379(4)
C10 Cl1 1.745(3)
C11 C12 1.382(4)
C11 H11 0.9300
C12 H12 0.9300
C13 C14 1.338(4)
C13 O5 1.366(4)
C13 H13 0.9300
C14 C15 1.469(4)
C15 O1 1.212(3)
C15 O2 1.349(3)
C16 O2 1.446(3)
C16 C17 1.496(4)
C16 H16A 0.9700
C16 H16B 0.9700
C17 H17A 0.9600
C17 H17B 0.9600
C17 H17C 0.9600
C18 O3 1.427(4)
C18 H18A 0.9600
C18 H18B 0.9600
C18 H18C 0.9600
C19 O4 1.429(4)
C19 H19A 0.9600
C19 H19B 0.9600
C19 H19C 0.9600

loop_
_cod_related_entry_id
_cod_related_entry_database
_cod_related_entry_code
1 ChemSpider 24741256
